data_7128697
loop_
_publ_author_name
'Huang, Ronghui'
'Zhao, Weijia'
'Xu, Shengwen'
'Xu, Jingkai'
'Li, Chunxiao'
'Lu, Changsheng'
'Yan, Hong'

_publ_section_title
;
 Photoredox B-H functionalization to selective B-N(sp<sup>3</sup>)
 coupling of nido-carborane with primary and secondary amines.
;
_journal_issue 69
_journal_name_full 'Chemical communications (Cambridge, England)'
_journal_page_first 8580
_journal_page_last 8583
_journal_paper_doi 10.1039/d1cc03326c
_journal_volume 57
_journal_year 2021
_chemical_formula_moiety 'C18 H28 B9 N O'
_chemical_formula_sum 'C18 H28 B9 N O'
_chemical_formula_weight 371.70
_space_group_crystal_system monoclinic
_space_group_IT_number 15
_space_group_name_Hall '-C 2yc'
_space_group_name_H-M_alt 'C 1 2/c 1'
_atom_sites_solution_hydrogens mixed
_atom_sites_solution_primary dual
_audit_creation_date 2020-06-17
_audit_creation_method
;
Olex2 1.3
(compiled 2020.02.04 svn.rd84adfe8 for OlexSys, GUI svn.r6032)
;
_audit_update_record
;
2020-12-01 deposited with the CCDC.	2021-07-27 downloaded from the CCDC.
;
_cell_angle_alpha 90
_cell_angle_beta 107.786(5)
_cell_angle_gamma 90
_cell_formula_units_Z 8
_cell_length_a 39.638(12)
_cell_length_b 6.973(2)
_cell_length_c 16.345(5)
_cell_measurement_reflns_used 1695
_cell_measurement_temperature 296.15
_cell_measurement_theta_max 19.47
_cell_measurement_theta_min 2.16
_cell_volume 4302(2)
_computing_cell_refinement 'SAINT v8.34A (Bruker, 2013)'
_computing_data_reduction 'SAINT v8.34A (Bruker, 2013)'
_computing_molecular_graphics 'Olex2 1.3 (Dolomanov et al., 2009)'
_computing_publication_material 'Olex2 1.3 (Dolomanov et al., 2009)'
_computing_structure_refinement 'SHELXL 2018/3 (Sheldrick, 2015)'
_computing_structure_solution 'SHELXT 2014/5 (Sheldrick, 2014)'
_diffrn_ambient_temperature 296.15
_diffrn_measured_fraction_theta_full 0.992
_diffrn_measured_fraction_theta_max 0.990
_diffrn_measurement_device_type 'Bruker APEX-II CCD'
_diffrn_measurement_method '\f and \w scans'
_diffrn_radiation_type MoK\a
_diffrn_radiation_wavelength 0.71073
_diffrn_reflns_av_R_equivalents 0.0653
_diffrn_reflns_av_unetI/netI 0.0640
_diffrn_reflns_Laue_measured_fraction_full 0.992
_diffrn_reflns_Laue_measured_fraction_max 0.990
_diffrn_reflns_limit_h_max 51
_diffrn_reflns_limit_h_min -50
_diffrn_reflns_limit_k_max 5
_diffrn_reflns_limit_k_min -9
_diffrn_reflns_limit_l_max 21
_diffrn_reflns_limit_l_min -21
_diffrn_reflns_number 18526
_diffrn_reflns_point_group_measured_fraction_full 0.992
_diffrn_reflns_point_group_measured_fraction_max 0.990
_diffrn_reflns_theta_full 25.242
_diffrn_reflns_theta_max 27.403
_diffrn_reflns_theta_min 2.617
_diffrn_source_current 0.6
_diffrn_source_power 0.03
_diffrn_source_voltage 50.0
_diffrn_standards_number 0
_exptl_absorpt_coefficient_mu 0.062
_exptl_absorpt_correction_T_max 0.7456
_exptl_absorpt_correction_T_min 0.6525
_exptl_absorpt_correction_type multi-scan
_exptl_absorpt_process_details
;
SADABS-2014/5 (Bruker,2014/5) was used for absorption correction.
wR2(int) was 0.1244 before and 0.0581 after correction.
The Ratio of minimum to maximum transmission is 0.8751.
The \l/2 correction factor is 0.00150.
;
_exptl_crystal_colour yellow
_exptl_crystal_colour_primary yellow
_exptl_crystal_density_diffrn 1.148
_exptl_crystal_description block
_exptl_crystal_F_000 1568
_exptl_crystal_size_max 0.11
_exptl_crystal_size_mid 0.1
_exptl_crystal_size_min 0.08
_refine_diff_density_max 0.159
_refine_diff_density_min -0.186
_refine_diff_density_rms 0.038
_refine_ls_extinction_method none
_refine_ls_goodness_of_fit_ref 1.023
_refine_ls_hydrogen_treatment mixed
_refine_ls_matrix_type full
_refine_ls_number_parameters 338
_refine_ls_number_reflns 4814
_refine_ls_number_restraints 0
_refine_ls_restrained_S_all 1.023
_refine_ls_R_factor_all 0.1039
_refine_ls_R_factor_gt 0.0583
_refine_ls_shift/su_max 0.000
_refine_ls_shift/su_mean 0.000
_refine_ls_structure_factor_coef Fsqd
_refine_ls_weighting_details 'w=1/[\s^2^(Fo^2^)+(0.0781P)^2^+0.8743P] where P=(Fo^2^+2Fc^2^)/3'
_refine_ls_weighting_scheme calc
_refine_ls_wR_factor_gt 0.1456
_refine_ls_wR_factor_ref 0.1755
_reflns_Friedel_coverage 0.000
_reflns_number_gt 2850
_reflns_number_total 4814
_reflns_threshold_expression 'I > 2\s(I)'
_cod_data_source_file d1cc03326c2.cif
_cod_data_source_block mo_20190103yz_0m
_cod_depositor_comments 'Adding full bibliography for 7128695--7128697.cif.'
_cod_database_code 7128697
_shelx_shelxl_version_number 2018/3
_shelx_space_group_comment
;
The symmetry employed for this shelxl refinement is uniquely defined
by the following loop, which should always be used as a source of
symmetry information in preference to the above space-group names.
They are only intended as comments.
;
_shelx_estimated_absorpt_t_max 0.995
_shelx_estimated_absorpt_t_min 0.993
_olex2_refinement_description
;
1. Fixed Uiso
 At 1.2 times of:
  All C(H) groups, All C(H,H) groups, All N(H) groups
2.a Ternary CH refined with riding coordinates:
 N002(H002)
2.b Secondary CH2 refined with riding coordinates:
 C00A(H00E,H00F)
2.c Aromatic/amide H refined with riding coordinates:
 C00D(H00J), C00E(H00K), C00N(H00T), C00P(H00V), C00R(H00X), C00S(H00Y)
;
_olex2_submission_special_instructions 'No special instructions were received'

loop_
_space_group_symop_operation_xyz
'x, y, z'
'-x, y, -z+1/2'
'x+1/2, y+1/2, z'
'-x+1/2, y+1/2, -z+1/2'
'-x, -y, -z'
'x, -y, z-1/2'
'-x+1/2, -y+1/2, -z'
'x+1/2, -y+1/2, z-1/2'

loop_
_atom_site_label
_atom_site_type_symbol
_atom_site_fract_x
_atom_site_fract_y
_atom_site_fract_z
_atom_site_U_iso_or_equiv
_atom_site_adp_type
_atom_site_occupancy
_atom_site_site_symmetry_order
_atom_site_calc_flag
_atom_site_refinement_flags_posn
_atom_site_refinement_flags_adp
_atom_site_refinement_flags_occupancy
_atom_site_disorder_assembly
_atom_site_disorder_group
O001 O 0.27056(4) -0.0077(2) 0.53595(10) 0.0563(4) Uani 1 1 d . . . . .
N002 N 0.31448(4) 0.1607(2) 0.44224(9) 0.0349(4) Uani 1 1 d . . . . .
H002 H 0.328630 0.044978 0.443272 0.042 Uiso 1 1 calc R U . . .
C003 C 0.36855(5) 0.3901(3) 0.41990(12) 0.0349(4) Uani 1 1 d . . . . .
C004 C 0.39452(5) 0.3132(3) 0.50129(12) 0.0398(5) Uani 1 1 d . . . . .
C005 C 0.38429(5) 0.4406(3) 0.34330(12) 0.0383(5) Uani 1 1 d . . . . .
C006 C 0.27636(5) 0.1038(4) 0.40042(15) 0.0441(5) Uani 1 1 d . . . . .
C007 C 0.26631(7) -0.0586(4) 0.44937(16) 0.0506(6) Uani 1 1 d . . . . .
C008 C 0.40830(6) 0.4225(4) 0.57477(13) 0.0519(6) Uani 1 1 d . . . . .
C009 C 0.42319(5) 0.4086(3) 0.35562(13) 0.0466(5) Uani 1 1 d . . . . .
C00A C 0.31840(6) 0.2083(3) 0.53534(13) 0.0527(6) Uani 1 1 d . . . . .
H00E H 0.342948 0.238090 0.565662 0.063 Uiso 1 1 calc R U . . .
H00F H 0.304127 0.319677 0.538082 0.063 Uiso 1 1 calc R U . . .
C00B C 0.30652(7) 0.0386(4) 0.57724(16) 0.0570(6) Uani 1 1 d . . . . .
C00C C 0.43088(7) 0.3399(6) 0.64839(16) 0.0728(9) Uani 1 1 d . . . . .
C00D C 0.44844(6) 0.5523(4) 0.38206(15) 0.0597(6) Uani 1 1 d . . . . .
H00J H 0.441660 0.672953 0.395572 0.072 Uiso 1 1 calc R U . . .
C00E C 0.40401(7) 0.1222(4) 0.50375(17) 0.0655(7) Uani 1 1 d . . . . .
H00K H 0.395276 0.046976 0.454855 0.079 Uiso 1 1 calc R U . . .
B00F B 0.32811(6) 0.3150(3) 0.38899(14) 0.0346(5) Uani 1 1 d . . . . .
B00G B 0.37368(7) 0.6295(3) 0.39740(16) 0.0438(6) Uani 1 1 d . . . . .
B00H B 0.35508(6) 0.3864(4) 0.25082(15) 0.0434(6) Uani 1 1 d . . . . .
B00I B 0.31417(6) 0.3060(4) 0.27402(14) 0.0412(5) Uani 1 1 d . . . . .
B00J B 0.30191(6) 0.5004(4) 0.33089(16) 0.0437(6) Uani 1 1 d . . . . .
B00K B 0.33095(7) 0.6992(4) 0.33433(17) 0.0503(6) Uani 1 1 d . . . . .
B00L B 0.33618(6) 0.5536(3) 0.42588(16) 0.0422(6) Uani 1 1 d . . . . .
B00M B 0.36243(7) 0.6332(4) 0.28533(16) 0.0473(6) Uani 1 1 d . . . . .
C00N C 0.48374(7) 0.5182(5) 0.38858(19) 0.0801(9) Uani 1 1 d . . . . .
H00T H 0.500145 0.617158 0.405208 0.096 Uiso 1 1 calc R U . . .
B00O B 0.31885(7) 0.5467(4) 0.24179(16) 0.0483(6) Uani 1 1 d . . . . .
C00P C 0.43964(8) 0.1511(6) 0.6486(2) 0.0998(12) Uani 1 1 d . . . . .
H00V H 0.454972 0.096496 0.697963 0.120 Uiso 1 1 calc R U . . .
C00Q C 0.49447(9) 0.3444(6) 0.3712(2) 0.0977(12) Uani 1 1 d . . . . .
C00R C 0.43429(7) 0.2307(4) 0.3378(2) 0.0812(9) Uani 1 1 d . . . . .
H00X H 0.417990 0.131731 0.319667 0.097 Uiso 1 1 calc R U . . .
C00S C 0.42612(9) 0.0419(5) 0.5772(2) 0.0971(11) Uani 1 1 d . . . . .
H00Y H 0.431872 -0.087599 0.578148 0.117 Uiso 1 1 calc R U . . .
C00T C 0.47021(9) 0.1989(6) 0.3471(3) 0.1072(13) Uani 1 1 d . . . . .
H00C H 0.2811(6) -0.169(3) 0.4473(14) 0.055(6) Uiso 1 1 d . . . . .
H00D H 0.2407(7) -0.081(4) 0.4226(17) 0.074(8) Uiso 1 1 d . . . . .
H00M H 0.3640(5) 0.344(3) 0.1963(13) 0.048(6) Uiso 1 1 d . . . . .
H00A H 0.2637(6) 0.219(4) 0.4009(16) 0.068(8) Uiso 1 1 d . . . . .
H00W H 0.5184(10) 0.312(5) 0.376(2) 0.124(12) Uiso 1 1 d . . . . .
H00U H 0.2996(5) 0.599(3) 0.1790(15) 0.061(6) Uiso 1 1 d . . . . .
H00O H 0.2922(5) 0.220(3) 0.2311(13) 0.043(5) Uiso 1 1 d . . . . .
H00G H 0.3068(7) 0.073(4) 0.6302(19) 0.076(8) Uiso 1 1 d . . . . .
H00P H 0.2724(5) 0.517(3) 0.3238(13) 0.046(5) Uiso 1 1 d . . . . .
H00Z H 0.4774(11) 0.074(7) 0.336(3) 0.156(16) Uiso 1 1 d . . . . .
H00L H 0.3944(6) 0.719(3) 0.4389(15) 0.062(6) Uiso 1 1 d . . . . .
H00B H 0.2752(5) 0.064(3) 0.3436(15) 0.049(6) Uiso 1 1 d . . . . .
H00R H 0.3345(5) 0.600(3) 0.4877(14) 0.049(6) Uiso 1 1 d . . . . .
H00S H 0.3768(6) 0.729(3) 0.2539(14) 0.059(6) Uiso 1 1 d . . . . .
H008 H 0.4016(7) 0.555(4) 0.5696(17) 0.073(8) Uiso 1 1 d . . . . .
H00I H 0.4382(7) 0.426(4) 0.6980(19) 0.083(9) Uiso 1 1 d . . . . .
H00Q H 0.3206(7) 0.842(4) 0.3283(17) 0.088(8) Uiso 1 1 d . . . . .
H00N H 0.3435(5) 0.228(3) 0.2848(12) 0.035(5) Uiso 1 1 d . . . . .
H00H H 0.3221(7) -0.073(4) 0.5764(17) 0.076(8) Uiso 1 1 d . . . . .

loop_
_atom_site_aniso_label
_atom_site_aniso_U_11
_atom_site_aniso_U_22
_atom_site_aniso_U_33
_atom_site_aniso_U_23
_atom_site_aniso_U_13
_atom_site_aniso_U_12
O001 0.0687(10) 0.0531(10) 0.0594(10) 0.0062(8) 0.0381(8) -0.0036(8)
N002 0.0405(8) 0.0339(9) 0.0321(8) 0.0014(7) 0.0136(7) 0.0026(7)
C003 0.0426(10) 0.0306(10) 0.0331(9) -0.0024(8) 0.0139(8) 0.0013(8)
C004 0.0401(10) 0.0423(12) 0.0346(10) 0.0000(9) 0.0080(8) -0.0035(9)
C005 0.0416(10) 0.0398(11) 0.0354(10) 0.0004(9) 0.0146(8) -0.0017(8)
C006 0.0394(11) 0.0492(14) 0.0450(12) 0.0071(11) 0.0147(9) -0.0013(10)
C007 0.0490(13) 0.0487(14) 0.0569(14) 0.0056(11) 0.0204(11) -0.0040(11)
C008 0.0585(13) 0.0625(16) 0.0350(11) -0.0025(11) 0.0145(10) -0.0114(12)
C009 0.0409(11) 0.0592(14) 0.0394(11) -0.0034(10) 0.0119(9) -0.0036(10)
C00A 0.0762(15) 0.0511(14) 0.0354(11) -0.0040(10) 0.0237(11) -0.0125(12)
C00B 0.0821(18) 0.0545(16) 0.0399(13) 0.0035(12) 0.0268(12) -0.0078(14)
C00C 0.0633(16) 0.111(3) 0.0356(13) -0.0010(16) 0.0028(11) -0.0224(17)
C00D 0.0484(12) 0.0739(17) 0.0552(14) -0.0033(13) 0.0133(11) -0.0095(12)
C00E 0.0705(15) 0.0504(15) 0.0601(15) 0.0030(13) -0.0033(12) 0.0114(12)
B00F 0.0404(11) 0.0331(12) 0.0317(10) -0.0004(9) 0.0130(9) 0.0016(9)
B00G 0.0586(14) 0.0309(12) 0.0434(13) -0.0012(10) 0.0176(11) -0.0035(11)
B00H 0.0441(12) 0.0549(15) 0.0328(11) -0.0018(11) 0.0142(10) -0.0051(11)
B00I 0.0420(12) 0.0481(14) 0.0324(11) 0.0011(10) 0.0098(10) -0.0017(11)
B00J 0.0448(12) 0.0436(14) 0.0450(13) 0.0104(11) 0.0169(10) 0.0100(10)
B00K 0.0645(16) 0.0353(13) 0.0553(15) 0.0085(12) 0.0247(13) 0.0101(12)
B00L 0.0555(14) 0.0322(12) 0.0424(13) -0.0005(10) 0.0201(11) 0.0081(10)
B00M 0.0541(14) 0.0460(15) 0.0435(13) 0.0092(12) 0.0175(11) -0.0008(12)
C00N 0.0460(14) 0.116(3) 0.0739(19) -0.0091(18) 0.0113(13) -0.0200(15)
B00O 0.0500(13) 0.0555(16) 0.0386(13) 0.0128(12) 0.0124(11) 0.0053(12)
C00P 0.076(2) 0.123(3) 0.073(2) 0.039(2) -0.0189(16) -0.002(2)
C00Q 0.0461(16) 0.133(3) 0.109(3) -0.020(2) 0.0171(16) 0.0040(19)
C00R 0.0502(14) 0.080(2) 0.114(2) -0.0332(18) 0.0259(15) 0.0031(13)
C00S 0.095(2) 0.075(2) 0.094(2) 0.0259(19) -0.0123(19) 0.0191(17)
C00T 0.069(2) 0.108(3) 0.149(4) -0.038(3) 0.040(2) 0.018(2)

loop_
_atom_type_symbol
_atom_type_description
_atom_type_scat_dispersion_real
_atom_type_scat_dispersion_imag
_atom_type_scat_source
C C 0.0033 0.0016 'International Tables Vol C Tables 4.2.6.8 and 6.1.1.4'
H H 0.0000 0.0000 'International Tables Vol C Tables 4.2.6.8 and 6.1.1.4'
B B 0.0013 0.0007 'International Tables Vol C Tables 4.2.6.8 and 6.1.1.4'
N N 0.0061 0.0033 'International Tables Vol C Tables 4.2.6.8 and 6.1.1.4'
O O 0.0106 0.0060 'International Tables Vol C Tables 4.2.6.8 and 6.1.1.4'

loop_
_geom_angle_atom_site_label_1
_geom_angle_atom_site_label_2
_geom_angle_atom_site_label_3
_geom_angle
_geom_angle_site_symmetry_1
_geom_angle_site_symmetry_3
_geom_angle_publ_flag
C00B O001 C007 109.17(17) . . ?
C006 N002 H002 106.3 . . ?
C006 N002 C00A 107.07(16) . . ?
C006 N002 B00F 113.17(15) . . ?
C00A N002 H002 106.3 . . ?
C00A N002 B00F 117.12(15) . . ?
B00F N002 H002 106.3 . . ?
C004 C003 C005 116.36(15) . . ?
C004 C003 B00F 120.32(16) . . ?
C004 C003 B00G 115.87(16) . . ?
C004 C003 B00L 119.92(16) . . ?
C005 C003 B00F 114.46(15) . . ?
C005 C003 B00G 61.53(12) . . ?
C005 C003 B00L 111.74(15) . . ?
B00F C003 B00G 114.56(15) . . ?
B00F C003 B00L 63.35(13) . . ?
B00G C003 B00L 61.20(13) . . ?
C008 C004 C003 123.4(2) . . ?
C00E C004 C003 118.34(18) . . ?
C00E C004 C008 118.3(2) . . ?
C003 C005 B00G 63.13(13) . . ?
C003 C005 B00H 109.62(15) . . ?
C003 C005 B00M 110.62(15) . . ?
C009 C005 C003 119.33(15) . . ?
C009 C005 B00G 116.61(16) . . ?
C009 C005 B00H 119.53(17) . . ?
C009 C005 B00M 120.80(17) . . ?
B00G C005 B00M 61.35(14) . . ?
B00H C005 B00G 115.97(17) . . ?
B00H C005 B00M 65.01(15) . . ?
N002 C006 H00A 103.4(14) . . ?
N002 C006 H00B 105.2(12) . . ?
C007 C006 N002 110.33(17) . . ?
C007 C006 H00A 114.0(15) . . ?
C007 C006 H00B 110.7(13) . . ?
H00A C006 H00B 113(2) . . ?
O001 C007 C006 111.8(2) . . ?
O001 C007 H00C 110.0(13) . . ?
O001 C007 H00D 105.9(15) . . ?
C006 C007 H00C 108.3(13) . . ?
C006 C007 H00D 106.5(15) . . ?
H00C C007 H00D 114(2) . . ?
C004 C008 C00C 120.1(3) . . ?
C004 C008 H008 115.3(16) . . ?
C00C C008 H008 124.5(16) . . ?
C00D C009 C005 123.0(2) . . ?
C00R C009 C005 119.0(2) . . ?
C00R C009 C00D 118.0(2) . . ?
N002 C00A H00E 109.8 . . ?
N002 C00A H00F 109.8 . . ?
H00E C00A H00F 108.2 . . ?
C00B C00A N002 109.39(19) . . ?
C00B C00A H00E 109.8 . . ?
C00B C00A H00F 109.8 . . ?
O001 C00B C00A 111.7(2) . . ?
O001 C00B H00G 103.5(17) . . ?
O001 C00B H00H 110.7(15) . . ?
C00A C00B H00G 108.6(18) . . ?
C00A C00B H00H 109.0(16) . . ?
H00G C00B H00H 113(2) . . ?
C008 C00C H00I 114.5(17) . . ?
C00P C00C C008 120.1(3) . . ?
C00P C00C H00I 125.4(16) . . ?
C009 C00D H00J 119.6 . . ?
C009 C00D C00N 120.9(3) . . ?
C00N C00D H00J 119.6 . . ?
C004 C00E H00K 119.5 . . ?
C00S C00E C004 121.0(3) . . ?
C00S C00E H00K 119.5 . . ?
N002 B00F C003 121.53(16) . . ?
N002 B00F B00I 120.44(16) . . ?
N002 B00F B00J 123.86(16) . . ?
N002 B00F B00L 120.69(16) . . ?
C003 B00F B00I 107.37(15) . . ?
C003 B00F B00J 107.38(16) . . ?
C003 B00F B00L 61.84(13) . . ?
B00J B00F B00I 60.90(13) . . ?
B00J B00F B00L 60.23(13) . . ?
B00L B00F B00I 110.93(16) . . ?
C003 B00G B00K 103.62(17) . . ?
C003 B00G B00L 59.59(12) . . ?
C003 B00G B00M 103.14(17) . . ?
C003 B00G H00L 122.4(12) . . ?
C005 B00G C003 55.34(12) . . ?
C005 B00G B00K 104.74(17) . . ?
C005 B00G B00L 105.36(16) . . ?
C005 B00G B00M 59.57(14) . . ?
C005 B00G H00L 120.5(12) . . ?
B00K B00G B00L 60.08(14) . . ?
B00K B00G H00L 127.8(12) . . ?
B00L B00G H00L 122.9(12) . . ?
B00M B00G B00K 59.38(15) . . ?
B00M B00G B00L 108.31(18) . . ?
B00M B00G H00L 123.1(12) . . ?
C005 B00H B00I 107.16(16) . . ?
C005 B00H B00M 59.49(13) . . ?
C005 B00H B00O 104.73(17) . . ?
C005 B00H H00M 120.0(10) . . ?
C005 B00H H00N 92.4(7) . . ?
B00I B00H H00M 127.1(10) . . ?
B00I B00H H00N 42.1(7) . . ?
B00M B00H B00I 106.90(17) . . ?
B00M B00H H00M 116.6(11) . . ?
B00M B00H H00N 132.9(8) . . ?
B00O B00H B00I 58.53(14) . . ?
B00O B00H B00M 58.64(15) . . ?
B00O B00H H00M 123.4(10) . . ?
B00O B00H H00N 100.2(8) . . ?
H00M B00H H00N 110.1(13) . . ?
B00F B00I B00H 101.22(15) . . ?
B00F B00I B00J 58.33(13) . . ?
B00F B00I H00O 127.7(10) . . ?
B00F B00I H00N 83.8(8) . . ?
B00H B00I H00O 126.7(10) . . ?
B00H B00I H00N 47.8(8) . . ?
B00J B00I B00H 105.60(17) . . ?
B00J B00I H00O 116.7(10) . . ?
B00J B00I H00N 130.3(8) . . ?
B00O B00I B00F 104.48(17) . . ?
B00O B00I B00H 58.76(14) . . ?
B00O B00I B00J 60.74(14) . . ?
B00O B00I H00O 116.9(10) . . ?
B00O B00I H00N 106.0(9) . . ?
H00O B00I H00N 111.8(13) . . ?
B00F B00J B00I 60.77(13) . . ?
B00F B00J B00K 106.62(17) . . ?
B00F B00J B00L 60.41(13) . . ?
B00F B00J B00O 105.34(16) . . ?
B00F B00J H00P 123.2(10) . . ?
B00I B00J B00O 59.44(14) . . ?
B00I B00J H00P 116.9(10) . . ?
B00K B00J B00I 109.15(17) . . ?
B00K B00J B00O 59.62(15) . . ?
B00K B00J H00P 123.6(10) . . ?
B00L B00J B00I 110.96(16) . . ?
B00L B00J B00K 59.64(14) . . ?
B00L B00J B00O 107.22(17) . . ?
B00L B00J H00P 123.8(10) . . ?
B00O B00J H00P 121.3(10) . . ?
B00G B00K B00J 107.39(17) . . ?
B00G B00K B00L 60.19(14) . . ?
B00G B00K B00O 107.00(18) . . ?
B00G B00K H00Q 125.7(15) . . ?
B00J B00K H00Q 119.6(15) . . ?
B00L B00K B00J 59.35(14) . . ?
B00L B00K B00O 107.83(18) . . ?
B00L B00K H00Q 123.7(15) . . ?
B00M B00K B00G 59.94(15) . . ?
B00M B00K B00J 109.00(18) . . ?
B00M B00K B00L 108.85(18) . . ?
B00M B00K B00O 59.88(15) . . ?
B00M B00K H00Q 120.8(15) . . ?
B00O B00K B00J 60.69(14) . . ?
B00O B00K H00Q 118.6(15) . . ?
C003 B00L B00F 54.81(12) . . ?
C003 B00L B00G 59.21(13) . . ?
C003 B00L B00J 101.30(16) . . ?
C003 B00L B00K 103.08(16) . . ?
C003 B00L H00R 120.4(11) . . ?
B00F B00L B00G 105.75(16) . . ?
B00F B00L B00K 106.86(17) . . ?
B00F B00L H00R 123.2(11) . . ?
B00G B00L H00R 116.7(11) . . ?
B00J B00L B00F 59.35(13) . . ?
B00J B00L B00G 108.34(17) . . ?
B00J B00L B00K 61.01(15) . . ?
B00J B00L H00R 129.5(10) . . ?
B00K B00L B00G 59.73(14) . . ?
B00K B00L H00R 126.3(11) . . ?
C005 B00M B00G 59.09(13) . . ?
C005 B00M B00H 55.50(13) . . ?
C005 B00M B00K 105.37(17) . . ?
C005 B00M B00O 102.86(17) . . ?
C005 B00M H00S 119.0(11) . . ?
B00G B00M B00H 106.16(17) . . ?
B00G B00M B00O 108.86(18) . . ?
B00G B00M H00S 119.7(12) . . ?
B00H B00M H00S 119.2(12) . . ?
B00K B00M B00G 60.68(15) . . ?
B00K B00M B00H 109.03(18) . . ?
B00K B00M B00O 61.53(16) . . ?
B00K B00M H00S 127.0(12) . . ?
B00O B00M B00H 60.21(15) . . ?
B00O B00M H00S 127.0(11) . . ?
C00D C00N H00T 119.5 . . ?
C00Q C00N C00D 120.9(3) . . ?
C00Q C00N H00T 119.5 . . ?
B00H B00O B00J 107.92(16) . . ?
B00H B00O H00U 125.2(12) . . ?
B00I B00O B00H 62.71(14) . . ?
B00I B00O B00J 59.82(13) . . ?
B00I B00O B00K 109.51(17) . . ?
B00I B00O H00U 117.8(12) . . ?
B00J B00O H00U 118.1(11) . . ?
B00K B00O B00H 107.46(17) . . ?
B00K B00O B00J 59.69(15) . . ?
B00K B00O H00U 120.4(12) . . ?
B00M B00O B00H 61.15(14) . . ?
B00M B00O B00I 112.33(17) . . ?
B00M B00O B00J 107.16(17) . . ?
B00M B00O B00K 58.59(15) . . ?
B00M B00O H00U 124.2(11) . . ?
C00C C00P H00V 119.8 . . ?
C00S C00P C00C 120.4(3) . . ?
C00S C00P H00V 119.8 . . ?
C00N C00Q C00T 119.3(3) . . ?
C00N C00Q H00W 125(2) . . ?
C00T C00Q H00W 116(2) . . ?
C009 C00R H00X 120.0 . . ?
C009 C00R C00T 119.9(3) . . ?
C00T C00R H00X 120.0 . . ?
C00E C00S H00Y 119.9 . . ?
C00P C00S C00E 120.1(3) . . ?
C00P C00S H00Y 119.9 . . ?
C00Q C00T C00R 120.9(4) . . ?
C00Q C00T H00Z 121(3) . . ?
C00R C00T H00Z 119(3) . . ?

loop_
_geom_bond_atom_site_label_1
_geom_bond_atom_site_label_2
_geom_bond_distance
_geom_bond_site_symmetry_2
_geom_bond_publ_flag
O001 C007 1.418(3) . ?
O001 C00B 1.415(3) . ?
N002 H002 0.9800 . ?
N002 C006 1.509(3) . ?
N002 C00A 1.518(2) . ?
N002 B00F 1.579(3) . ?
C003 C004 1.510(3) . ?
C003 C005 1.599(3) . ?
C003 B00F 1.614(3) . ?
C003 B00G 1.734(3) . ?
C003 B00L 1.741(3) . ?
C004 C008 1.386(3) . ?
C004 C00E 1.381(3) . ?
C005 C009 1.509(3) . ?
C005 B00G 1.709(3) . ?
C005 B00H 1.643(3) . ?
C005 B00M 1.718(3) . ?
C006 C007 1.508(3) . ?
C006 H00A 0.95(3) . ?
C006 H00B 0.96(2) . ?
C007 H00C 0.98(2) . ?
C007 H00D 0.99(3) . ?
C008 C00C 1.387(4) . ?
C008 H008 0.96(3) . ?
C009 C00D 1.389(3) . ?
C009 C00R 1.376(3) . ?
C00A H00E 0.9700 . ?
C00A H00F 0.9700 . ?
C00A C00B 1.513(3) . ?
C00B H00G 0.89(3) . ?
C00B H00H 1.00(3) . ?
C00C C00P 1.361(5) . ?
C00C H00I 0.98(3) . ?
C00D H00J 0.9300 . ?
C00D C00N 1.391(4) . ?
C00E H00K 0.9300 . ?
C00E C00S 1.371(4) . ?
B00F B00I 1.790(3) . ?
B00F B00J 1.746(3) . ?
B00F B00L 1.765(3) . ?
B00G B00K 1.761(4) . ?
B00G B00L 1.769(3) . ?
B00G B00M 1.748(4) . ?
B00G H00L 1.09(2) . ?
B00H B00I 1.861(3) . ?
B00H B00M 1.807(4) . ?
B00H B00O 1.790(4) . ?
B00H H00M 1.09(2) . ?
B00H H00N 1.378(18) . ?
B00I B00J 1.793(4) . ?
B00I B00O 1.786(4) . ?
B00I H00O 1.113(19) . ?
B00I H00N 1.247(17) . ?
B00J B00K 1.791(4) . ?
B00J B00L 1.762(3) . ?
B00J B00O 1.809(3) . ?
B00J H00P 1.146(19) . ?
B00K B00L 1.767(4) . ?
B00K B00M 1.738(4) . ?
B00K B00O 1.790(4) . ?
B00K H00Q 1.07(3) . ?
B00L H00R 1.08(2) . ?
B00M B00O 1.761(4) . ?
B00M H00S 1.10(2) . ?
C00N H00T 0.9300 . ?
C00N C00Q 1.343(5) . ?
B00O H00U 1.14(2) . ?
C00P H00V 0.9300 . ?
C00P C00S 1.360(5) . ?
C00Q C00T 1.370(5) . ?
C00Q H00W 0.95(4) . ?
C00R H00X 0.9300 . ?
C00R C00T 1.403(4) . ?
C00S H00Y 0.9300 . ?
C00T H00Z 0.95(5) . ?

loop_
_geom_torsion_atom_site_label_1
_geom_torsion_atom_site_label_2
_geom_torsion_atom_site_label_3
_geom_torsion_atom_site_label_4
_geom_torsion
_geom_torsion_site_symmetry_1
_geom_torsion_site_symmetry_2
_geom_torsion_site_symmetry_3
_geom_torsion_site_symmetry_4
_geom_torsion_publ_flag
N002 C006 C007 O001 59.3(3) . . . . ?
N002 C00A C00B O001 -60.6(3) . . . . ?
N002 B00F B00I B00H -144.10(17) . . . . ?
N002 B00F B00I B00J 114.4(2) . . . . ?
N002 B00F B00I B00O 155.56(16) . . . . ?
N002 B00F B00J B00I -109.0(2) . . . . ?
N002 B00F B00J B00K 148.03(18) . . . . ?
N002 B00F B00J B00L 108.9(2) . . . . ?
N002 B00F B00J B00O -149.70(18) . . . . ?
N002 B00F B00L C003 111.84(19) . . . . ?
N002 B00F B00L B00G 143.68(17) . . . . ?
N002 B00F B00L B00J -114.02(19) . . . . ?
N002 B00F B00L B00K -153.82(17) . . . . ?
C003 C004 C008 C00C 177.2(2) . . . . ?
C003 C004 C00E C00S -176.8(3) . . . . ?
C003 C005 C009 C00D -95.1(2) . . . . ?
C003 C005 C009 C00R 86.7(3) . . . . ?
C003 C005 B00G B00K -96.55(17) . . . . ?
C003 C005 B00G B00L -34.11(14) . . . . ?
C003 C005 B00G B00M -136.61(17) . . . . ?
C003 C005 B00H B00I 4.4(2) . . . . ?
C003 C005 B00H B00M 104.26(17) . . . . ?
C003 C005 B00H B00O 65.5(2) . . . . ?
C003 C005 B00M B00G 40.90(16) . . . . ?
C003 C005 B00M B00H -102.73(17) . . . . ?
C003 C005 B00M B00K 0.1(2) . . . . ?
C003 C005 B00M B00O -63.6(2) . . . . ?
C003 B00F B00I B00H 0.9(2) . . . . ?
C003 B00F B00I B00J -100.61(17) . . . . ?
C003 B00F B00I B00O -59.42(19) . . . . ?
C003 B00F B00J B00I 100.59(17) . . . . ?
C003 B00F B00J B00K -2.4(2) . . . . ?
C003 B00F B00J B00L -41.53(15) . . . . ?
C003 B00F B00J B00O 59.8(2) . . . . ?
C003 B00F B00L B00G 31.84(15) . . . . ?
C003 B00F B00L B00J 134.14(17) . . . . ?
C003 B00F B00L B00K 94.34(17) . . . . ?
C003 B00G B00K B00J 4.9(2) . . . . ?
C003 B00G B00K B00L 42.24(15) . . . . ?
C003 B00G B00K B00M -97.38(18) . . . . ?
C003 B00G B00K B00O -58.9(2) . . . . ?
C003 B00G B00L B00F -30.12(14) . . . . ?
C003 B00G B00L B00J -92.45(17) . . . . ?
C003 B00G B00L B00K -130.75(17) . . . . ?
C003 B00G B00M C005 -35.47(14) . . . . ?
C003 B00G B00M B00H -4.9(2) . . . . ?
C003 B00G B00M B00K 98.21(18) . . . . ?
C003 B00G B00M B00O 58.5(2) . . . . ?
C004 C003 C005 C009 0.4(3) . . . . ?
C004 C003 C005 B00G -106.57(18) . . . . ?
C004 C003 C005 B00H 143.53(18) . . . . ?
C004 C003 C005 B00M -146.66(17) . . . . ?
C004 C003 B00F N002 0.1(3) . . . . ?
C004 C003 B00F B00I -144.43(17) . . . . ?
C004 C003 B00F B00J 151.42(17) . . . . ?
C004 C003 B00F B00L 110.67(19) . . . . ?
C004 C003 B00G C005 107.36(18) . . . . ?
C004 C003 B00G B00K -153.97(17) . . . . ?
C004 C003 B00G B00L -111.47(18) . . . . ?
C004 C003 B00G B00M 144.82(17) . . . . ?
C004 C003 B00L B00F -111.28(19) . . . . ?
C004 C003 B00L B00G 104.95(19) . . . . ?
C004 C003 B00L B00J -150.30(17) . . . . ?
C004 C003 B00L B00K 147.15(18) . . . . ?
C004 C008 C00C C00P 0.2(4) . . . . ?
C004 C00E C00S C00P -1.3(5) . . . . ?
C005 C003 C004 C008 103.0(2) . . . . ?
C005 C003 C004 C00E -79.5(2) . . . . ?
C005 C003 B00F N002 146.34(17) . . . . ?
C005 C003 B00F B00I 1.8(2) . . . . ?
C005 C003 B00F B00J -62.4(2) . . . . ?
C005 C003 B00F B00L -103.12(17) . . . . ?
C005 C003 B00G B00K 98.67(17) . . . . ?
C005 C003 B00G B00L 141.17(16) . . . . ?
C005 C003 B00G B00M 37.46(15) . . . . ?
C005 C003 B00L B00F 107.38(16) . . . . ?
C005 C003 B00L B00G -36.39(15) . . . . ?
C005 C003 B00L B00J 68.35(19) . . . . ?
C005 C003 B00L B00K 5.8(2) . . . . ?
C005 C009 C00D C00N -176.9(2) . . . . ?
C005 C009 C00R C00T 178.7(3) . . . . ?
C005 B00G B00K B00J 62.1(2) . . . . ?
C005 B00G B00K B00L 99.47(18) . . . . ?
C005 B00G B00K B00M -40.15(16) . . . . ?
C005 B00G B00K B00O -1.7(2) . . . . ?
C005 B00G B00L C003 32.33(14) . . . . ?
C005 B00G B00L B00F 2.2(2) . . . . ?
C005 B00G B00L B00J -60.1(2) . . . . ?
C005 B00G B00L B00K -98.42(18) . . . . ?
C005 B00G B00M B00H 30.58(15) . . . . ?
C005 B00G B00M B00K 133.68(18) . . . . ?
C005 B00G B00M B00O 93.99(19) . . . . ?
C005 B00H B00I B00F -3.2(2) . . . . ?
C005 B00H B00I B00J 56.8(2) . . . . ?
C005 B00H B00I B00O 97.06(19) . . . . ?
C005 B00H B00M B00G -31.98(16) . . . . ?
C005 B00H B00M B00K -95.92(18) . . . . ?
C005 B00H B00M B00O -134.80(17) . . . . ?
C005 B00H B00O B00I -101.34(17) . . . . ?
C005 B00H B00O B00J -60.9(2) . . . . ?
C005 B00H B00O B00K 2.0(2) . . . . ?
C005 B00H B00O B00M 39.20(16) . . . . ?
C005 B00M B00O B00H -36.86(15) . . . . ?
C005 B00M B00O B00I 0.8(2) . . . . ?
C005 B00M B00O B00J 64.5(2) . . . . ?
C005 B00M B00O B00K 100.69(18) . . . . ?
C006 N002 C00A C00B 55.9(2) . . . . ?
C006 N002 B00F C003 -177.51(18) . . . . ?
C006 N002 B00F B00I -37.4(2) . . . . ?
C006 N002 B00F B00J 36.0(3) . . . . ?
C006 N002 B00F B00L 108.7(2) . . . . ?
C007 O001 C00B C00A 61.5(3) . . . . ?
C008 C004 C00E C00S 0.8(4) . . . . ?
C008 C00C C00P C00S -0.6(5) . . . . ?
C009 C005 B00G C003 -111.12(18) . . . . ?
C009 C005 B00G B00K 152.33(17) . . . . ?
C009 C005 B00G B00L -145.23(17) . . . . ?
C009 C005 B00G B00M 112.3(2) . . . . ?
C009 C005 B00H B00I 147.48(18) . . . . ?
C009 C005 B00H B00M -112.7(2) . . . . ?
C009 C005 B00H B00O -151.45(18) . . . . ?
C009 C005 B00M B00G -105.6(2) . . . . ?
C009 C005 B00M B00H 110.8(2) . . . . ?
C009 C005 B00M B00K -146.41(19) . . . . ?
C009 C005 B00M B00O 149.97(18) . . . . ?
C009 C00D C00N C00Q -1.4(4) . . . . ?
C009 C00R C00T C00Q -2.0(6) . . . . ?
C00A N002 C006 C007 -55.6(2) . . . . ?
C00A N002 B00F C003 57.2(2) . . . . ?
C00A N002 B00F B00I -162.75(17) . . . . ?
C00A N002 B00F B00J -89.3(2) . . . . ?
C00A N002 B00F B00L -16.6(2) . . . . ?
C00B O001 C007 C006 -60.6(2) . . . . ?
C00C C00P C00S C00E 1.2(6) . . . . ?
C00D C009 C00R C00T 0.4(4) . . . . ?
C00D C00N C00Q C00T -0.3(5) . . . . ?
C00E C004 C008 C00C -0.3(3) . . . . ?
B00F N002 C006 C007 173.87(18) . . . . ?
B00F N002 C00A C00B -175.80(19) . . . . ?
B00F C003 C004 C008 -111.4(2) . . . . ?
B00F C003 C004 C00E 66.1(3) . . . . ?
B00F C003 C005 C009 -147.24(18) . . . . ?
B00F C003 C005 B00G 105.82(17) . . . . ?
B00F C003 C005 B00H -4.1(2) . . . . ?
B00F C003 C005 B00M 65.7(2) . . . . ?
B00F C003 B00G C005 -105.67(17) . . . . ?
B00F C003 B00G B00K -7.0(2) . . . . ?
B00F C003 B00G B00L 35.50(16) . . . . ?
B00F C003 B00G B00M -68.2(2) . . . . ?
B00F C003 B00L B00G -143.77(17) . . . . ?
B00F C003 B00L B00J -39.02(15) . . . . ?
B00F C003 B00L B00K -101.57(18) . . . . ?
B00F B00I B00J B00K 98.79(18) . . . . ?
B00F B00I B00J B00L 34.88(16) . . . . ?
B00F B00I B00J B00O 133.04(17) . . . . ?
B00F B00I B00O B00H 94.49(16) . . . . ?
B00F B00I B00O B00J -39.98(15) . . . . ?
B00F B00I B00O B00K -5.6(2) . . . . ?
B00F B00I B00O B00M 57.5(2) . . . . ?
B00F B00J B00K B00G -1.8(2) . . . . ?
B00F B00J B00K B00L -39.47(16) . . . . ?
B00F B00J B00K B00M 61.7(2) . . . . ?
B00F B00J B00K B00O 98.34(18) . . . . ?
B00F B00J B00L C003 36.73(14) . . . . ?
B00F B00J B00L B00G 97.81(17) . . . . ?
B00F B00J B00L B00K 135.54(17) . . . . ?
B00F B00J B00O B00H -0.4(2) . . . . ?
B00F B00J B00O B00I 41.41(16) . . . . ?
B00F B00J B00O B00K -100.55(18) . . . . ?
B00F B00J B00O B00M -64.9(2) . . . . ?
B00G C003 C004 C008 33.5(3) . . . . ?
B00G C003 C004 C00E -148.9(2) . . . . ?
B00G C003 C005 C009 106.9(2) . . . . ?
B00G C003 C005 B00H -109.91(18) . . . . ?
B00G C003 C005 B00M -40.10(16) . . . . ?
B00G C003 B00F N002 -145.25(17) . . . . ?
B00G C003 B00F B00I 70.19(19) . . . . ?
B00G C003 B00F B00J 6.0(2) . . . . ?
B00G C003 B00F B00L -34.71(16) . . . . ?
B00G C003 B00L B00F 143.77(17) . . . . ?
B00G C003 B00L B00J 104.75(18) . . . . ?
B00G C003 B00L B00K 42.20(16) . . . . ?
B00G C005 C009 C00D -22.5(3) . . . . ?
B00G C005 C009 C00R 159.3(2) . . . . ?
B00G C005 B00H B00I -64.5(2) . . . . ?
B00G C005 B00H B00M 35.37(17) . . . . ?
B00G C005 B00H B00O -3.4(2) . . . . ?
B00G C005 B00M B00H -143.63(18) . . . . ?
B00G C005 B00M B00K -40.84(17) . . . . ?
B00G C005 B00M B00O -104.46(19) . . . . ?
B00G B00K B00L C003 -41.93(15) . . . . ?
B00G B00K B00L B00F -98.71(17) . . . . ?
B00G B00K B00L B00J -137.73(18) . . . . ?
B00G B00K B00M C005 40.05(16) . . . . ?
B00G B00K B00M B00H 98.28(18) . . . . ?
B00G B00K B00M B00O 136.57(18) . . . . ?
B00G B00K B00O B00H -0.2(2) . . . . ?
B00G B00K B00O B00I 66.4(2) . . . . ?
B00G B00K B00O B00J 100.77(18) . . . . ?
B00G B00K B00O B00M -38.47(17) . . . . ?
B00G B00M B00O B00H -98.24(19) . . . . ?
B00G B00M B00O B00I -60.6(2) . . . . ?
B00G B00M B00O B00J 3.2(2) . . . . ?
B00G B00M B00O B00K 39.30(17) . . . . ?
B00H C005 C009 C00D 125.4(2) . . . . ?
B00H C005 C009 C00R -52.8(3) . . . . ?
B00H C005 B00G C003 99.90(18) . . . . ?
B00H C005 B00G B00K 3.3(2) . . . . ?
B00H C005 B00G B00L 65.8(2) . . . . ?
B00H C005 B00G B00M -36.71(18) . . . . ?
B00H C005 B00M B00G 143.63(18) . . . . ?
B00H C005 B00M B00K 102.79(19) . . . . ?
B00H C005 B00M B00O 39.17(16) . . . . ?
B00H B00I B00J B00F -93.73(16) . . . . ?
B00H B00I B00J B00K 5.1(2) . . . . ?
B00H B00I B00J B00L -58.9(2) . . . . ?
B00H B00I B00J B00O 39.31(15) . . . . ?
B00H B00I B00O B00J -134.47(16) . . . . ?
B00H B00I B00O B00K -100.11(18) . . . . ?
B00H B00I B00O B00M -36.99(17) . . . . ?
B00H B00M B00O B00I 37.62(17) . . . . ?
B00H B00M B00O B00J 101.39(18) . . . . ?
B00H B00M B00O B00K 137.54(18) . . . . ?
B00I B00F B00J B00K -103.01(18) . . . . ?
B00I B00F B00J B00L -142.11(17) . . . . ?
B00I B00F B00J B00O -40.74(16) . . . . ?
B00I B00F B00L C003 -99.08(17) . . . . ?
B00I B00F B00L B00G -67.2(2) . . . . ?
B00I B00F B00L B00J 35.06(16) . . . . ?
B00I B00F B00L B00K -4.7(2) . . . . ?
B00I B00H B00M C005 100.30(17) . . . . ?
B00I B00H B00M B00G 68.3(2) . . . . ?
B00I B00H B00M B00K 4.4(2) . . . . ?
B00I B00H B00M B00O -34.50(15) . . . . ?
B00I B00H B00O B00J 40.42(16) . . . . ?
B00I B00H B00O B00K 103.39(18) . . . . ?
B00I B00H B00O B00M 140.55(17) . . . . ?
B00I B00J B00K B00G -65.9(2) . . . . ?
B00I B00J B00K B00L -103.63(18) . . . . ?
B00I B00J B00K B00M -2.5(2) . . . . ?
B00I B00J B00K B00O 34.18(16) . . . . ?
B00I B00J B00L C003 1.7(2) . . . . ?
B00I B00J B00L B00F -35.02(16) . . . . ?
B00I B00J B00L B00G 62.8(2) . . . . ?
B00I B00J B00L B00K 100.52(19) . . . . ?
B00I B00J B00O B00H -41.80(16) . . . . ?
B00I B00J B00O B00K -141.95(18) . . . . ?
B00I B00J B00O B00M -106.28(19) . . . . ?
B00J B00F B00I B00H 101.53(18) . . . . ?
B00J B00F B00I B00O 41.19(16) . . . . ?
B00J B00F B00L C003 -134.14(17) . . . . ?
B00J B00F B00L B00G -102.30(18) . . . . ?
B00J B00F B00L B00K -39.80(16) . . . . ?
B00J B00I B00O B00H 134.47(16) . . . . ?
B00J B00I B00O B00K 34.36(17) . . . . ?
B00J B00I B00O B00M 97.5(2) . . . . ?
B00J B00K B00L C003 95.81(17) . . . . ?
B00J B00K B00L B00F 39.02(15) . . . . ?
B00J B00K B00L B00G 137.73(18) . . . . ?
B00J B00K B00M C005 -59.5(2) . . . . ?
B00J B00K B00M B00G -99.55(19) . . . . ?
B00J B00K B00M B00H -1.3(2) . . . . ?
B00J B00K B00M B00O 37.02(17) . . . . ?
B00J B00K B00O B00H -100.94(18) . . . . ?
B00J B00K B00O B00I -34.42(16) . . . . ?
B00J B00K B00O B00M -139.24(18) . . . . ?
B00K B00G B00L C003 130.75(17) . . . . ?
B00K B00G B00L B00F 100.62(18) . . . . ?
B00K B00G B00L B00J 38.30(17) . . . . ?
B00K B00G B00M C005 -133.68(18) . . . . ?
B00K B00G B00M B00H -103.09(19) . . . . ?
B00K B00G B00M B00O -39.68(18) . . . . ?
B00K B00J B00L C003 -98.81(17) . . . . ?
B00K B00J B00L B00F -135.54(17) . . . . ?
B00K B00J B00L B00G -37.73(16) . . . . ?
B00K B00J B00O B00H 100.15(19) . . . . ?
B00K B00J B00O B00I 141.95(18) . . . . ?
B00K B00J B00O B00M 35.67(17) . . . . ?
B00K B00M B00O B00H -137.54(18) . . . . ?
B00K B00M B00O B00I -99.92(19) . . . . ?
B00K B00M B00O B00J -36.15(17) . . . . ?
B00L C003 C004 C008 -36.7(3) . . . . ?
B00L C003 C004 C00E 140.9(2) . . . . ?
B00L C003 C005 C009 143.19(18) . . . . ?
B00L C003 C005 B00G 36.26(16) . . . . ?
B00L C003 C005 B00H -73.6(2) . . . . ?
B00L C003 C005 B00M -3.8(2) . . . . ?
B00L C003 B00F N002 -110.5(2) . . . . ?
B00L C003 B00F B00I 104.90(17) . . . . ?
B00L C003 B00F B00J 40.75(15) . . . . ?
B00L C003 B00G C005 -141.17(16) . . . . ?
B00L C003 B00G B00K -42.50(16) . . . . ?
B00L C003 B00G B00M -103.71(18) . . . . ?
B00L B00F B00I B00H 66.73(19) . . . . ?
B00L B00F B00I B00J -34.80(16) . . . . ?
B00L B00F B00I B00O 6.4(2) . . . . ?
B00L B00F B00J B00I 142.11(17) . . . . ?
B00L B00F B00J B00K 39.10(16) . . . . ?
B00L B00F B00J B00O 101.37(19) . . . . ?
B00L B00G B00K B00J -37.32(16) . . . . ?
B00L B00G B00K B00M -139.62(19) . . . . ?
B00L B00G B00K B00O -101.18(19) . . . . ?
B00L B00G B00M C005 -97.42(17) . . . . ?
B00L B00G B00M B00H -66.8(2) . . . . ?
B00L B00G B00M B00K 36.26(17) . . . . ?
B00L B00G B00M B00O -3.4(2) . . . . ?
B00L B00J B00K B00G 37.70(16) . . . . ?
B00L B00J B00K B00M 101.13(19) . . . . ?
B00L B00J B00K B00O 137.81(18) . . . . ?
B00L B00J B00O B00H 62.8(2) . . . . ?
B00L B00J B00O B00I 104.60(17) . . . . ?
B00L B00J B00O B00K -37.36(16) . . . . ?
B00L B00J B00O B00M -1.7(2) . . . . ?
B00L B00K B00M C005 3.6(2) . . . . ?
B00L B00K B00M B00G -36.44(17) . . . . ?
B00L B00K B00M B00H 61.8(2) . . . . ?
B00L B00K B00M B00O 100.1(2) . . . . ?
B00L B00K B00O B00H -63.6(2) . . . . ?
B00L B00K B00O B00I 3.0(2) . . . . ?
B00L B00K B00O B00J 37.37(16) . . . . ?
B00L B00K B00O B00M -101.87(19) . . . . ?
B00M C005 C009 C00D 48.5(3) . . . . ?
B00M C005 C009 C00R -129.7(3) . . . . ?
B00M C005 B00G C003 136.61(17) . . . . ?
B00M C005 B00G B00K 40.06(16) . . . . ?
B00M C005 B00G B00L 102.50(19) . . . . ?
B00M C005 B00H B00I -99.86(18) . . . . ?
B00M C005 B00H B00O -38.79(16) . . . . ?
B00M B00G B00K B00J 102.3(2) . . . . ?
B00M B00G B00K B00L 139.62(19) . . . . ?
B00M B00G B00K B00O 38.45(17) . . . . ?
B00M B00G B00L C003 94.79(18) . . . . ?
B00M B00G B00L B00F 64.7(2) . . . . ?
B00M B00G B00L B00J 2.3(2) . . . . ?
B00M B00G B00L B00K -35.96(17) . . . . ?
B00M B00H B00I B00F -65.70(19) . . . . ?
B00M B00H B00I B00J -5.7(2) . . . . ?
B00M B00H B00I B00O 34.55(16) . . . . ?
B00M B00H B00O B00I -140.55(17) . . . . ?
B00M B00H B00O B00J -100.13(19) . . . . ?
B00M B00H B00O B00K -37.15(17) . . . . ?
B00M B00K B00L C003 -5.6(2) . . . . ?
B00M B00K B00L B00F -62.4(2) . . . . ?
B00M B00K B00L B00G 36.33(17) . . . . ?
B00M B00K B00L B00J -101.4(2) . . . . ?
B00M B00K B00O B00H 38.31(17) . . . . ?
B00M B00K B00O B00I 104.83(19) . . . . ?
B00M B00K B00O B00J 139.24(18) . . . . ?
C00N C00Q C00T C00R 2.0(6) . . . . ?
B00O B00H B00I B00F -100.24(17) . . . . ?
B00O B00H B00I B00J -40.27(15) . . . . ?
B00O B00H B00M C005 134.80(17) . . . . ?
B00O B00H B00M B00G 102.82(19) . . . . ?
B00O B00H B00M B00K 38.88(17) . . . . ?
B00O B00I B00J B00F -133.04(17) . . . . ?
B00O B00I B00J B00K -34.25(16) . . . . ?
B00O B00I B00J B00L -98.16(19) . . . . ?
B00O B00J B00K B00G -100.11(19) . . . . ?
B00O B00J B00K B00L -137.81(18) . . . . ?
B00O B00J B00K B00M -36.67(17) . . . . ?
B00O B00J B00L C003 -61.46(19) . . . . ?
B00O B00J B00L B00F -98.20(18) . . . . ?
B00O B00J B00L B00G -0.4(2) . . . . ?
B00O B00J B00L B00K 37.35(17) . . . . ?
B00O B00K B00L C003 57.8(2) . . . . ?
B00O B00K B00L B00F 1.1(2) . . . . ?
B00O B00K B00L B00G 99.77(19) . . . . ?
B00O B00K B00L B00J -37.97(16) . . . . ?
B00O B00K B00M C005 -96.52(19) . . . . ?
B00O B00K B00M B00G -136.57(18) . . . . ?
B00O B00K B00M B00H -38.29(16) . . . . ?
C00R C009 C00D C00N 1.3(4) . . . . ?
